data_7212255
loop_
_publ_author_name
'Ma, Lu-Fang'
'Liu, Bin'
'Wang, Li-Ya'
'Hu, Jiang-Liang'
'Du, Miao'

_publ_section_title
;
 Hydrothermal preparation, crystal structures and properties of novel
 Mn(ii) metal--organic frameworks with 5-nitro-1,2,3-benzenetricarboxylate
 and various dipyridyl ligands
;
_journal_issue 5
_journal_name_full CrystEngComm
_journal_page_first 1439
_journal_paper_doi 10.1039/b923522c
_journal_volume 12
_journal_year 2010
_chemical_formula_sum 'C42 H40 Mn3 N6 O24'
_chemical_formula_weight 1177.62
_chemical_name_systematic
;
?
;
_space_group_IT_number 2
_symmetry_cell_setting triclinic
_symmetry_space_group_name_Hall '-P 1'
_symmetry_space_group_name_H-M 'P -1'
_atom_sites_solution_hydrogens geom
_atom_sites_solution_primary direct
_atom_sites_solution_secondary difmap
_audit_creation_method SHELXL-97
_cell_angle_alpha 80.079(6)
_cell_angle_beta 80.508(6)
_cell_angle_gamma 82.299(6)
_cell_formula_units_Z 1
_cell_length_a 8.132(5)
_cell_length_b 8.361(5)
_cell_length_c 17.745(11)
_cell_measurement_reflns_used 4456
_cell_measurement_temperature 296(2)
_cell_measurement_theta_max 28.20
_cell_measurement_theta_min 2.55
_cell_volume 1165.3(12)
_computing_cell_refinement 'Bruker SMART'
_computing_data_collection 'Bruker SMART'
_computing_data_reduction 'Bruker SAINT'
_computing_molecular_graphics 'Bruker SHELXTL'
_computing_publication_material 'Bruker SHELXTL'
_computing_structure_refinement 'SHELXL-97 (Sheldrick, 1997)'
_computing_structure_solution 'SHELXS-97 (Sheldrick, 1990)'
_diffrn_ambient_temperature 296(2)
_diffrn_measured_fraction_theta_full 0.971
_diffrn_measured_fraction_theta_max 0.971
_diffrn_measurement_device_type 'CCD area detector'
_diffrn_measurement_method 'phi and omega scans'
_diffrn_radiation_monochromator graphite
_diffrn_radiation_source 'fine-focus sealed tube'
_diffrn_radiation_type MoK\a
_diffrn_radiation_wavelength 0.71073
_diffrn_reflns_av_R_equivalents 0.0177
_diffrn_reflns_av_sigmaI/netI 0.0265
_diffrn_reflns_limit_h_max 9
_diffrn_reflns_limit_h_min -9
_diffrn_reflns_limit_k_max 10
_diffrn_reflns_limit_k_min -10
_diffrn_reflns_limit_l_max 21
_diffrn_reflns_limit_l_min -21
_diffrn_reflns_number 8138
_diffrn_reflns_theta_full 25.50
_diffrn_reflns_theta_max 25.50
_diffrn_reflns_theta_min 2.49
_exptl_absorpt_coefficient_mu 0.898
_exptl_absorpt_correction_T_max 0.8153
_exptl_absorpt_correction_T_min 0.7085
_exptl_absorpt_correction_type multi-scan
_exptl_absorpt_process_details sadabs
_exptl_crystal_colour yellow
_exptl_crystal_density_diffrn 1.678
_exptl_crystal_density_method 'not measured'
_exptl_crystal_description block
_exptl_crystal_F_000 601
_exptl_crystal_size_max 0.41
_exptl_crystal_size_mid 0.26
_exptl_crystal_size_min 0.24
_refine_diff_density_max 0.867
_refine_diff_density_min -0.332
_refine_diff_density_rms 0.054
_refine_ls_extinction_method none
_refine_ls_goodness_of_fit_ref 1.015
_refine_ls_hydrogen_treatment mixed
_refine_ls_matrix_type full
_refine_ls_number_parameters 346
_refine_ls_number_reflns 4198
_refine_ls_number_restraints 0
_refine_ls_restrained_S_all 1.015
_refine_ls_R_factor_all 0.0328
_refine_ls_R_factor_gt 0.0280
_refine_ls_shift/su_max 0.001
_refine_ls_shift/su_mean 0.000
_refine_ls_structure_factor_coef Fsqd
_refine_ls_weighting_details 'calc w=1/[\s^2^(Fo^2^)+(0.0402P)^2^+0.5536P] where P=(Fo^2^+2Fc^2^)/3'
_refine_ls_weighting_scheme calc
_refine_ls_wR_factor_gt 0.0726
_refine_ls_wR_factor_ref 0.0762
_reflns_number_gt 3725
_reflns_number_total 4198
_reflns_threshold_expression >2sigma(I)
_cod_data_source_file b923522c.txt
_cod_data_source_block 3
_cod_depositor_comments
;
The following automatic conversions were performed:

'_symmetry_cell_setting' value 'Triclinic' changed to 'triclinic'
according to /home/saulius/struct/CIF-dictionaries/cif_core.dic
dictionary named 'cif_core.dic' version 2.4.2 from 2011-04-26.

Automatic conversion script
Id: cif_fix_values 1891 2012-01-12 08:04:46Z andrius 
;
_cod_original_cell_volume 1165.2(12)
_cod_original_sg_symbol_H-M P-1
_cod_database_code 7212255

loop_
_symmetry_equiv_pos_as_xyz
'x, y, z'
'-x, -y, -z'

loop_
_atom_site_label
_atom_site_type_symbol
_atom_site_fract_x
_atom_site_fract_y
_atom_site_fract_z
_atom_site_U_iso_or_equiv
_atom_site_adp_type
_atom_site_occupancy
_atom_site_symmetry_multiplicity
_atom_site_calc_flag
_atom_site_refinement_flags
Mn1 Mn 1.0000 0.5000 0.5000 0.02204(11) Uani 1 2 d S
Mn2 Mn 0.60982(3) 1.14858(3) 0.361438(15) 0.01914(9) Uani 1 1 d .
O1 O 0.33909(18) 1.1572(2) 0.39349(9) 0.0321(3) Uani 1 1 d .
H1W H 0.298(3) 1.192(3) 0.4322(16) 0.048 Uiso 1 1 d .
H2W H 0.271(3) 1.106(3) 0.3817(15) 0.048 Uiso 1 1 d .
O2 O 0.62418(18) 1.22805(17) 0.47009(7) 0.0296(3) Uani 1 1 d .
H3W H 0.5620 1.1777 0.5056 0.044 Uiso 1 1 d R
H4W H 0.5899 1.3272 0.4637 0.044 Uiso 1 1 d R
O3 O 1.19459(17) 0.62237(17) 0.41909(8) 0.0334(3) Uani 1 1 d .
H5W H 1.1819 0.7222 0.4021 0.050 Uiso 1 1 d R
H6W H 1.2949 0.5876 0.4178 0.050 Uiso 1 1 d R
O4 O 0.98216(18) 0.37918(17) 0.40257(8) 0.0315(3) Uani 1 1 d .
H7W H 1.0413 0.4006 0.3595 0.047 Uiso 1 1 d R
H8W H 0.9360 0.2958 0.4034 0.047 Uiso 1 1 d R
O5 O 0.88915(17) 1.10624(17) 0.34662(9) 0.0333(3) Uani 1 1 d .
O6 O 1.13661(18) 0.95566(18) 0.34909(10) 0.0388(4) Uani 1 1 d .
O7 O 0.62199(17) 0.89476(15) 0.42022(7) 0.0254(3) Uani 1 1 d .
O8 O 0.80253(16) 0.69843(16) 0.47112(7) 0.0265(3) Uani 1 1 d .
O9 O 0.55032(18) 0.55369(17) 0.39965(8) 0.0321(3) Uani 1 1 d .
O10 O 0.64250(19) 0.39592(16) 0.30802(8) 0.0304(3) Uani 1 1 d .
O11 O 1.0762(3) 0.8439(3) 0.06189(10) 0.0775(7) Uani 1 1 d .
O12 O 0.8955(3) 0.6818(3) 0.06089(10) 0.0737(7) Uani 1 1 d .
N1 N 0.5895(2) 1.09486(19) 0.24311(9) 0.0252(3) Uani 1 1 d .
N2 N 0.1789(3) 0.4262(3) 0.24898(11) 0.0476(5) Uani 1 1 d .
N3 N 0.9671(3) 0.7602(3) 0.09448(10) 0.0420(5) Uani 1 1 d .
C1 C 0.9908(2) 0.9838(2) 0.33318(10) 0.0229(4) Uani 1 1 d .
C2 C 0.9297(2) 0.8609(2) 0.29322(10) 0.0202(4) Uani 1 1 d .
C3 C 0.9849(2) 0.8588(2) 0.21493(11) 0.0260(4) Uani 1 1 d .
H3A H 1.0644 0.9260 0.1879 0.031 Uiso 1 1 calc R
C4 C 0.9189(2) 0.7546(2) 0.17824(10) 0.0256(4) Uani 1 1 d .
C5 C 0.8099(2) 0.6451(2) 0.21699(11) 0.0249(4) Uani 1 1 d .
H5 H 0.7727 0.5724 0.1910 0.030 Uiso 1 1 calc R
C6 C 0.7561(2) 0.6449(2) 0.29567(10) 0.0200(4) Uani 1 1 d .
C7 C 0.8120(2) 0.7574(2) 0.33297(10) 0.0178(4) Uani 1 1 d .
C8 C 0.6388(2) 0.5223(2) 0.33852(11) 0.0225(4) Uani 1 1 d .
C9 C 0.7399(2) 0.7810(2) 0.41512(10) 0.0192(4) Uani 1 1 d .
C10 C 0.6837(3) 1.1663(3) 0.18081(12) 0.0326(5) Uani 1 1 d .
H10 H 0.7576 1.2359 0.1884 0.039 Uiso 1 1 calc R
C11 C 0.6791(3) 1.1444(3) 0.10634(12) 0.0388(5) Uani 1 1 d .
H11 H 0.7508 1.1949 0.0655 0.047 Uiso 1 1 calc R
C12 C 0.5671(3) 1.0468(3) 0.09281(12) 0.0387(5) Uani 1 1 d .
C13 C 0.4672(3) 0.9713(3) 0.15693(14) 0.0419(6) Uani 1 1 d .
H13 H 0.3897 0.9043 0.1505 0.050 Uiso 1 1 calc R
C14 C 0.4840(3) 0.9965(3) 0.23079(12) 0.0343(5) Uani 1 1 d .
H14 H 0.4188 0.9425 0.2731 0.041 Uiso 1 1 calc R
C15 C 0.5574(3) 1.0321(3) 0.01156(14) 0.0491(6) Uani 1 1 d .
H15 H 0.6418 1.0727 -0.0261 0.059 Uiso 1 1 calc R
C16 C 0.3085(3) 0.5139(4) 0.22517(15) 0.0524(7) Uani 1 1 d .
H16 H 0.3434 0.5662 0.2610 0.063 Uiso 1 1 calc R
C17 C 0.3941(3) 0.5321(3) 0.15091(15) 0.0488(6) Uani 1 1 d .
H17 H 0.4840 0.5944 0.1380 0.059 Uiso 1 1 calc R
C18 C 0.3451(3) 0.4564(3) 0.09517(13) 0.0385(5) Uani 1 1 d .
C19 C 0.2105(3) 0.3666(3) 0.11943(14) 0.0470(6) Uani 1 1 d .
H19 H 0.1714 0.3148 0.0846 0.056 Uiso 1 1 calc R
C20 C 0.1332(3) 0.3533(3) 0.19570(15) 0.0497(6) Uani 1 1 d .
H20 H 0.0443 0.2899 0.2105 0.060 Uiso 1 1 calc R
C21 C 0.4294(3) 0.4685(3) 0.01443(14) 0.0430(5) Uani 1 1 d .
H21 H 0.3772 0.4271 -0.0198 0.052 Uiso 1 1 calc R

loop_
_atom_site_aniso_label
_atom_site_aniso_U_11
_atom_site_aniso_U_22
_atom_site_aniso_U_33
_atom_site_aniso_U_23
_atom_site_aniso_U_13
_atom_site_aniso_U_12
Mn1 0.0218(2) 0.0232(2) 0.0211(2) -0.00441(16) -0.00341(16) -0.00091(16)
Mn2 0.02365(16) 0.01731(15) 0.01769(15) -0.00432(10) -0.00271(11) -0.00494(11)
O1 0.0236(8) 0.0442(9) 0.0333(8) -0.0203(7) -0.0008(6) -0.0062(7)
O2 0.0362(8) 0.0310(7) 0.0228(7) -0.0063(6) 0.0008(6) -0.0117(6)
O3 0.0259(7) 0.0318(8) 0.0406(8) -0.0012(6) -0.0017(6) -0.0062(6)
O4 0.0361(8) 0.0320(8) 0.0302(8) -0.0104(6) -0.0050(6) -0.0097(6)
O5 0.0261(7) 0.0287(7) 0.0496(9) -0.0186(7) -0.0029(6) -0.0057(6)
O6 0.0278(8) 0.0365(8) 0.0584(10) -0.0166(7) -0.0120(7) -0.0065(7)
O7 0.0292(7) 0.0183(6) 0.0234(7) 0.0004(5) 0.0040(5) 0.0016(6)
O8 0.0284(7) 0.0300(7) 0.0193(7) -0.0025(6) -0.0046(6) 0.0026(6)
O9 0.0320(8) 0.0282(7) 0.0350(8) -0.0084(6) 0.0080(6) -0.0111(6)
O10 0.0470(9) 0.0196(7) 0.0281(7) -0.0035(6) -0.0086(6) -0.0130(6)
O11 0.0881(16) 0.1158(18) 0.0307(10) -0.0140(11) 0.0246(10) -0.0565(15)
O12 0.1012(17) 0.1062(17) 0.0269(9) -0.0262(10) -0.0016(10) -0.0472(14)
N1 0.0280(9) 0.0281(9) 0.0206(8) -0.0068(6) -0.0037(7) -0.0032(7)
N2 0.0442(12) 0.0588(13) 0.0341(11) -0.0030(10) -0.0053(9) 0.0085(11)
N3 0.0500(12) 0.0537(12) 0.0222(9) -0.0096(9) 0.0025(9) -0.0096(10)
C1 0.0217(10) 0.0247(10) 0.0220(9) -0.0028(7) 0.0024(7) -0.0090(8)
C2 0.0187(9) 0.0195(9) 0.0220(9) -0.0038(7) -0.0011(7) -0.0018(7)
C3 0.0239(10) 0.0258(10) 0.0262(10) -0.0017(8) 0.0034(8) -0.0064(8)
C4 0.0291(10) 0.0305(10) 0.0159(9) -0.0040(7) 0.0001(8) -0.0023(8)
C5 0.0291(10) 0.0236(10) 0.0244(10) -0.0083(8) -0.0059(8) -0.0032(8)
C6 0.0211(9) 0.0171(9) 0.0213(9) -0.0023(7) -0.0036(7) -0.0005(7)
C7 0.0175(9) 0.0168(8) 0.0186(9) -0.0024(7) -0.0032(7) 0.0001(7)
C8 0.0243(10) 0.0190(9) 0.0254(10) -0.0006(7) -0.0083(8) -0.0041(7)
C9 0.0211(9) 0.0162(8) 0.0209(9) -0.0032(7) 0.0004(7) -0.0076(7)
C10 0.0381(12) 0.0361(11) 0.0247(10) -0.0051(8) -0.0025(9) -0.0097(10)
C11 0.0485(14) 0.0444(13) 0.0216(10) -0.0037(9) -0.0024(9) -0.0034(11)
C12 0.0433(13) 0.0487(14) 0.0241(11) -0.0127(10) -0.0095(9) 0.0095(11)
C13 0.0375(13) 0.0524(14) 0.0448(13) -0.0229(11) -0.0130(11) -0.0082(11)
C14 0.0333(12) 0.0419(12) 0.0309(11) -0.0137(9) 0.0001(9) -0.0109(10)
C15 0.0522(16) 0.0639(17) 0.0347(13) -0.0178(12) -0.0072(11) -0.0048(13)
C16 0.0423(15) 0.079(2) 0.0383(14) -0.0179(13) -0.0115(11) 0.0025(14)
C17 0.0379(13) 0.0671(17) 0.0437(14) -0.0151(12) -0.0043(11) -0.0070(12)
C18 0.0401(13) 0.0395(12) 0.0339(12) -0.0050(10) -0.0058(10) 0.0029(10)
C19 0.0537(16) 0.0493(14) 0.0393(13) -0.0107(11) -0.0036(11) -0.0096(12)
C20 0.0527(16) 0.0492(15) 0.0449(14) -0.0053(12) 0.0007(12) -0.0093(12)
C21 0.0478(14) 0.0462(14) 0.0356(13) -0.0082(10) -0.0061(10) -0.0044(11)

loop_
_atom_type_symbol
_atom_type_description
_atom_type_scat_dispersion_real
_atom_type_scat_dispersion_imag
_atom_type_scat_source
C C 0.0033 0.0016 'International Tables Vol C Tables 4.2.6.8 and 6.1.1.4'
H H 0.0000 0.0000 'International Tables Vol C Tables 4.2.6.8 and 6.1.1.4'
N N 0.0061 0.0033 'International Tables Vol C Tables 4.2.6.8 and 6.1.1.4'
O O 0.0106 0.0060 'International Tables Vol C Tables 4.2.6.8 and 6.1.1.4'
Mn Mn 0.3368 0.7283 'International Tables Vol C Tables 4.2.6.8 and 6.1.1.4'

loop_
_geom_angle_atom_site_label_1
_geom_angle_atom_site_label_2
_geom_angle_atom_site_label_3
_geom_angle
_geom_angle_site_symmetry_1
_geom_angle_site_symmetry_3
O4 Mn1 O4 180.000(1) 2_766 .
O4 Mn1 O3 83.83(6) 2_766 2_766
O4 Mn1 O3 96.17(7) . 2_766
O4 Mn1 O3 96.17(7) 2_766 .
O4 Mn1 O3 83.83(7) . .
O3 Mn1 O3 180.00(10) 2_766 .
O4 Mn1 O8 86.34(6) 2_766 .
O4 Mn1 O8 93.66(6) . .
O3 Mn1 O8 87.26(7) 2_766 .
O3 Mn1 O8 92.74(7) . .
O4 Mn1 O8 93.66(6) 2_766 2_766
O4 Mn1 O8 86.34(6) . 2_766
O3 Mn1 O8 92.74(7) 2_766 2_766
O3 Mn1 O8 87.26(7) . 2_766
O8 Mn1 O8 180.000(1) . 2_766
O10 Mn2 O2 86.58(6) 1_565 .
O10 Mn2 O1 102.61(6) 1_565 .
O2 Mn2 O1 88.88(6) . .
O10 Mn2 O7 169.86(5) 1_565 .
O2 Mn2 O7 89.35(6) . .
O1 Mn2 O7 86.57(6) . .
O10 Mn2 O5 86.00(6) 1_565 .
O2 Mn2 O5 86.57(5) . .
O1 Mn2 O5 170.02(6) . .
O7 Mn2 O5 84.49(5) . .
O10 Mn2 N1 87.47(6) 1_565 .
O2 Mn2 N1 173.78(6) . .
O1 Mn2 N1 90.65(6) . .
O7 Mn2 N1 96.82(6) . .
O5 Mn2 N1 94.82(6) . .
Mn2 O1 H1W 117.7(19) . .
Mn2 O1 H2W 131.1(19) . .
H1W O1 H2W 108(3) . .
Mn2 O2 H3W 109.7 . .
Mn2 O2 H4W 104.7 . .
H3W O2 H4W 110.4 . .
Mn1 O3 H5W 122.1 . .
Mn1 O3 H6W 121.5 . .
H5W O3 H6W 111.5 . .
Mn1 O4 H7W 121.8 . .
Mn1 O4 H8W 127.7 . .
H7W O4 H8W 109.3 . .
C1 O5 Mn2 132.33(12) . .
C9 O7 Mn2 129.50(12) . .
C9 O8 Mn1 142.09(12) . .
C8 O10 Mn2 129.88(13) . 1_545
C14 N1 C10 116.64(17) . .
C14 N1 Mn2 123.45(13) . .
C10 N1 Mn2 119.90(13) . .
C20 N2 C16 115.8(2) . .
O11 N3 O12 123.0(2) . .
O11 N3 C4 118.32(19) . .
O12 N3 C4 118.7(2) . .
O6 C1 O5 125.82(18) . .
O6 C1 C2 117.60(17) . .
O5 C1 C2 116.57(16) . .
C3 C2 C7 119.89(17) . .
C3 C2 C1 119.12(16) . .
C7 C2 C1 120.88(16) . .
C4 C3 C2 118.37(18) . .
C4 C3 H3A 120.8 . .
C2 C3 H3A 120.8 . .
C5 C4 C3 122.77(18) . .
C5 C4 N3 118.50(18) . .
C3 C4 N3 118.73(18) . .
C4 C5 C6 118.97(17) . .
C4 C5 H5 120.5 . .
C6 C5 H5 120.5 . .
C5 C6 C7 119.24(17) . .
C5 C6 C8 118.91(16) . .
C7 C6 C8 121.85(16) . .
C2 C7 C6 120.50(16) . .
C2 C7 C9 117.27(15) . .
C6 C7 C9 122.08(16) . .
O9 C8 O10 126.48(18) . .
O9 C8 C6 118.12(16) . .
O10 C8 C6 115.39(17) . .
O8 C9 O7 124.81(17) . .
O8 C9 C7 120.78(16) . .
O7 C9 C7 114.27(15) . .
N1 C10 C11 124.6(2) . .
N1 C10 H10 117.7 . .
C11 C10 H10 117.7 . .
C10 C11 C12 119.2(2) . .
C10 C11 H11 120.4 . .
C12 C11 H11 120.4 . .
C11 C12 C13 117.2(2) . .
C11 C12 C15 118.3(2) . .
C13 C12 C15 124.5(2) . .
C12 C13 C14 119.7(2) . .
C12 C13 H13 120.1 . .
C14 C13 H13 120.1 . .
N1 C14 C13 122.6(2) . .
N1 C14 H14 118.7 . .
C13 C14 H14 118.7 . .
C15 C15 C12 125.8(3) 2_675 .
C15 C15 H15 117.1 2_675 .
C12 C15 H15 117.1 . .
N2 C16 C17 124.3(2) . .
N2 C16 H16 117.9 . .
C17 C16 H16 117.9 . .
C16 C17 C18 119.7(3) . .
C16 C17 H17 120.1 . .
C18 C17 H17 120.2 . .
C19 C18 C17 116.2(2) . .
C19 C18 C21 120.3(2) . .
C17 C18 C21 123.5(2) . .
C18 C19 C20 120.2(2) . .
C18 C19 H19 119.9 . .
C20 C19 H19 119.9 . .
N2 C20 C19 123.8(3) . .
N2 C20 H20 118.1 . .
C19 C20 H20 118.1 . .
C21 C21 C18 127.0(3) 2_665 .
C21 C21 H21 116.5 2_665 .
C18 C21 H21 116.5 . .

loop_
_geom_bond_atom_site_label_1
_geom_bond_atom_site_label_2
_geom_bond_distance
_geom_bond_site_symmetry_2
Mn1 O4 2.1804(16) 2_766
Mn1 O4 2.1804(16) .
Mn1 O3 2.1887(16) 2_766
Mn1 O3 2.1887(16) .
Mn1 O8 2.2041(15) .
Mn1 O8 2.2041(15) 2_766
Mn2 O10 2.1528(17) 1_565
Mn2 O2 2.1699(17) .
Mn2 O1 2.176(2) .
Mn2 O7 2.1945(17) .
Mn2 O5 2.2302(19) .
Mn2 N1 2.257(2) .
O1 H1W 0.80(3) .
O1 H2W 0.81(3) .
O2 H3W 0.8312 .
O2 H4W 0.8327 .
O3 H5W 0.8359 .
O3 H6W 0.8264 .
O4 H7W 0.8375 .
O4 H8W 0.8322 .
O5 C1 1.257(2) .
O6 C1 1.247(2) .
O7 C9 1.261(2) .
O8 C9 1.249(2) .
O9 C8 1.246(2) .
O10 C8 1.262(2) .
O10 Mn2 2.1528(17) 1_545
O11 N3 1.212(3) .
O12 N3 1.215(3) .
N1 C14 1.332(3) .
N1 C10 1.335(3) .
N2 C20 1.334(3) .
N2 C16 1.334(4) .
N3 C4 1.468(3) .
C1 C2 1.520(3) .
C2 C3 1.390(3) .
C2 C7 1.397(3) .
C3 C4 1.381(3) .
C3 H3A 0.9300 .
C4 C5 1.377(3) .
C5 C6 1.392(3) .
C5 H5 0.9300 .
C6 C7 1.399(3) .
C6 C8 1.514(3) .
C7 C9 1.515(3) .
C10 C11 1.372(3) .
C10 H10 0.9300 .
C11 C12 1.376(3) .
C11 H11 0.9300 .
C12 C13 1.392(4) .
C12 C15 1.484(3) .
C13 C14 1.394(3) .
C13 H13 0.9300 .
C14 H14 0.9300 .
C15 C15 1.290(5) 2_675
C15 H15 0.9300 .
C16 C17 1.379(4) .
C16 H16 0.9300 .
C17 C18 1.396(3) .
C17 H17 0.9300 .
C18 C19 1.379(4) .
C18 C21 1.476(3) .
C19 C20 1.388(4) .
C19 H19 0.9300 .
C20 H20 0.9300 .
C21 C21 1.317(5) 2_665
C21 H21 0.9300 .

loop_
_geom_hbond_atom_site_label_D
_geom_hbond_atom_site_label_H
_geom_hbond_atom_site_label_A
_geom_hbond_distance_DH
_geom_hbond_distance_HA
_geom_hbond_distance_DA
_geom_hbond_angle_DHA
_geom_hbond_site_symmetry_A
O1 H1W O8 0.80(3) 2.08(3) 2.876(2) 175(3) 2_676
O1 H2W O6 0.81(3) 1.99(3) 2.793(2) 171(3) 1_455
O2 H3W O7 0.83 1.91 2.725(2) 165.7 2_676
O2 H4W O9 0.83 2.05 2.823(2) 154.5 1_565
O3 H5W O6 0.84 2.03 2.860(3) 172.1 .
O3 H6W O9 0.83 2.04 2.848(3) 166.6 1_655
O4 H7W N2 0.84 2.08 2.916(3) 172.5 1_655
O4 H8W O5 0.83 2.12 2.873(2) 149.8 1_545

loop_
_geom_torsion_atom_site_label_1
_geom_torsion_atom_site_label_2
_geom_torsion_atom_site_label_3
_geom_torsion_atom_site_label_4
_geom_torsion
_geom_torsion_site_symmetry_1
_geom_torsion_site_symmetry_4
O10 Mn2 O5 C1 -146.44(18) 1_565 .
O2 Mn2 O5 C1 126.75(18) . .
O1 Mn2 O5 C1 63.7(4) . .
O7 Mn2 O5 C1 37.08(18) . .
N1 Mn2 O5 C1 -59.33(18) . .
O10 Mn2 O7 C9 -42.1(4) 1_565 .
O2 Mn2 O7 C9 -108.43(16) . .
O1 Mn2 O7 C9 162.65(16) . .
O5 Mn2 O7 C9 -21.81(15) . .
N1 Mn2 O7 C9 72.40(16) . .
O4 Mn1 O8 C9 148.5(2) 2_766 .
O4 Mn1 O8 C9 -31.5(2) . .
O3 Mn1 O8 C9 -127.5(2) 2_766 .
O3 Mn1 O8 C9 52.5(2) . .
O8 Mn1 O8 C9 -36(100) 2_766 .
O10 Mn2 N1 C14 -141.76(17) 1_565 .
O2 Mn2 N1 C14 -124.8(5) . .
O1 Mn2 N1 C14 -39.16(17) . .
O7 Mn2 N1 C14 47.47(17) . .
O5 Mn2 N1 C14 132.48(16) . .
O10 Mn2 N1 C10 36.60(16) 1_565 .
O2 Mn2 N1 C10 53.6(6) . .
O1 Mn2 N1 C10 139.20(16) . .
O7 Mn2 N1 C10 -134.18(15) . .
O5 Mn2 N1 C10 -49.16(16) . .
Mn2 O5 C1 O6 -156.37(15) . .
Mn2 O5 C1 C2 24.3(3) . .
O6 C1 C2 C3 -76.1(2) . .
O5 C1 C2 C3 103.4(2) . .
O6 C1 C2 C7 107.7(2) . .
O5 C1 C2 C7 -72.9(2) . .
C7 C2 C3 C4 0.9(3) . .
C1 C2 C3 C4 -175.39(17) . .
C2 C3 C4 C5 -4.6(3) . .
C2 C3 C4 N3 175.56(17) . .
O11 N3 C4 C5 -172.4(2) . .
O12 N3 C4 C5 8.1(3) . .
O11 N3 C4 C3 7.5(3) . .
O12 N3 C4 C3 -172.1(2) . .
C3 C4 C5 C6 3.6(3) . .
N3 C4 C5 C6 -176.52(17) . .
C4 C5 C6 C7 1.0(3) . .
C4 C5 C6 C8 -178.86(17) . .
C3 C2 C7 C6 3.6(3) . .
C1 C2 C7 C6 179.81(16) . .
C3 C2 C7 C9 -172.13(16) . .
C1 C2 C7 C9 4.1(2) . .
C5 C6 C7 C2 -4.5(3) . .
C8 C6 C7 C2 175.33(16) . .
C5 C6 C7 C9 170.95(16) . .
C8 C6 C7 C9 -9.2(3) . .
Mn2 O10 C8 O9 -33.1(3) 1_545 .
Mn2 O10 C8 C6 146.17(13) 1_545 .
C5 C6 C8 O9 -157.43(17) . .
C7 C6 C8 O9 22.7(3) . .
C5 C6 C8 O10 23.2(2) . .
C7 C6 C8 O10 -156.66(17) . .
Mn1 O8 C9 O7 -178.35(13) . .
Mn1 O8 C9 C7 -2.8(3) . .
Mn2 O7 C9 O8 125.91(16) . .
Mn2 O7 C9 C7 -49.9(2) . .
C2 C7 C9 O8 -94.4(2) . .
C6 C7 C9 O8 90.0(2) . .
C2 C7 C9 O7 81.6(2) . .
C6 C7 C9 O7 -94.0(2) . .
C14 N1 C10 C11 -0.4(3) . .
Mn2 N1 C10 C11 -178.84(17) . .
N1 C10 C11 C12 2.2(4) . .
C10 C11 C12 C13 -1.9(3) . .
C10 C11 C12 C15 176.6(2) . .
C11 C12 C13 C14 -0.1(3) . .
C15 C12 C13 C14 -178.5(2) . .
C10 N1 C14 C13 -1.7(3) . .
Mn2 N1 C14 C13 176.68(17) . .
C12 C13 C14 N1 2.0(4) . .
C11 C12 C15 C15 -168.2(3) . 2_675
C13 C12 C15 C15 10.2(5) . 2_675
C20 N2 C16 C17 0.0(4) . .
N2 C16 C17 C18 0.4(4) . .
C16 C17 C18 C19 0.1(4) . .
C16 C17 C18 C21 -179.8(2) . .
C17 C18 C19 C20 -0.9(4) . .
C21 C18 C19 C20 179.0(2) . .
C16 N2 C20 C19 -0.9(4) . .
C18 C19 C20 N2 1.4(4) . .
C19 C18 C21 C21 -170.8(3) . 2_665
C17 C18 C21 C21 9.1(5) . 2_665
